data_4124804
loop_
_publ_author_name
'Dong, Jie'
'Cui, Ping'
'Shi, Peng-Fei'
'Cheng, Peng'
'Zhao, Bin'

_publ_section_title
;
 Ultrastrong Alkali-Resisting Lanthanide-Zeolites Assembled by [Ln60]
 Nanocages.
;
_journal_issue 51
_journal_name_full 'Journal of the American Chemical Society'
_journal_page_first 15988
_journal_page_last 15991
_journal_paper_doi 10.1021/jacs.5b10000
_journal_volume 137
_journal_year 2015
_chemical_absolute_configuration unk
_chemical_formula_moiety '0.13(C8 H48 Gd24 O72), 0.99(H O)'
_chemical_formula_sum 'C H6.99 Gd3 O9.99'
_chemical_formula_weight 650.65
_chemical_name_systematic
;
 ? 
;
_space_group_crystal_system cubic
_space_group_IT_number 211
_space_group_name_Hall 'I 4 2 3'
_space_group_name_H-M_alt 'I 4 3 2'
_symmetry_space_group_name_Hall 'I 4 2 3'
_symmetry_space_group_name_H-M 'I 4 3 2'
_atom_sites_solution_hydrogens geom
_atom_sites_solution_primary direct
_atom_sites_solution_secondary difmap
_audit_creation_date 2015-10-23
_audit_creation_method
;
Olex2 1.2
(compiled 2015.09.30 svn.r3233 for OlexSys, GUI svn.r4998)
;
_cell_angle_alpha 90.00
_cell_angle_beta 90.00
_cell_angle_gamma 90.00
_cell_formula_units_Z 8
_cell_length_a 12.6606(4)
_cell_length_b 12.6606(4)
_cell_length_c 12.6606(4)
_cell_measurement_reflns_used 9917
_cell_measurement_temperature 130(2)
_cell_measurement_theta_max 27.47
_cell_measurement_theta_min 3.22
_cell_volume 2029.38(11)
_computing_cell_refinement 'SAINT v8.34A (Bruker, 2013)'
_computing_data_reduction 'SAINT v8.34A (Bruker, 2013)'
_computing_molecular_graphics 'Olex2 (Dolomanov et al., 2009)'
_computing_publication_material 'Olex2 (Dolomanov et al., 2009)'
_computing_structure_refinement 'XL (Sheldrick, 2008)'
_computing_structure_solution 'XS (Sheldrick, 2008)'
_diffrn_ambient_temperature 130.0
_diffrn_measured_fraction_theta_full 0.995
_diffrn_measured_fraction_theta_max 0.995
_diffrn_measurement_device_type 'Bruker APEX-II CCD'
_diffrn_measurement_method '\f and \w scans'
_diffrn_radiation_monochromator graphite
_diffrn_radiation_type MoK\a
_diffrn_radiation_wavelength 0.71073
_diffrn_reflns_av_R_equivalents 0.0516
_diffrn_reflns_av_unetI/netI 0.0107
_diffrn_reflns_limit_h_max 15
_diffrn_reflns_limit_h_min -15
_diffrn_reflns_limit_k_max 15
_diffrn_reflns_limit_k_min -15
_diffrn_reflns_limit_l_max 14
_diffrn_reflns_limit_l_min -15
_diffrn_reflns_number 14242
_diffrn_reflns_theta_full 24.96
_diffrn_reflns_theta_max 24.96
_diffrn_reflns_theta_min 3.22
_diffrn_source 'fine-focus sealed tube'
_diffrn_standards_number 0
_exptl_absorpt_coefficient_mu 19.411
_exptl_absorpt_correction_T_max 0.7456
_exptl_absorpt_correction_T_min 0.6359
_exptl_absorpt_correction_type multi-scan
_exptl_absorpt_process_details
;
SADABS-2014/5 (Bruker,2014/5) was used for absorption correction.
wR2(int) was 0.0977 before and 0.0754 after correction.
The Ratio of minimum to maximum transmission is 0.8529.
The \l/2 correction factor is 0.00150.
;
_exptl_crystal_density_diffrn 4.259
_exptl_crystal_density_method 'not measured'
_exptl_crystal_description block
_exptl_crystal_F_000 2279
_refine_diff_density_max 2.098
_refine_diff_density_min -2.436
_refine_diff_density_rms 0.311
_refine_ls_abs_structure_details 'Flack H D (1983), Acta Cryst. A39, 876-881'
_refine_ls_abs_structure_Flack 0.5(2)
_refine_ls_extinction_method none
_refine_ls_goodness_of_fit_ref 1.203
_refine_ls_hydrogen_treatment mixed
_refine_ls_matrix_type full
_refine_ls_number_parameters 26
_refine_ls_number_reflns 308
_refine_ls_number_restraints 33
_refine_ls_restrained_S_all 1.150
_refine_ls_R_factor_all 0.0436
_refine_ls_R_factor_gt 0.0418
_refine_ls_shift/su_max 0.001
_refine_ls_shift/su_mean 0.000
_refine_ls_structure_factor_coef Fsqd
_refine_ls_weighting_details 'calc w=1/[\s^2^(Fo^2^)+(0.0260P)^2^+217.9960P] where P=(Fo^2^+2Fc^2^)/3'
_refine_ls_weighting_scheme calc
_refine_ls_wR_factor_gt 0.0937
_refine_ls_wR_factor_ref 0.0948
_reflns_number_gt 294
_reflns_number_total 308
_reflns_threshold_expression >2sigma(I)
_cod_data_source_file ja5b10000_si_003.cif
_cod_data_source_block Gd5M
_cod_database_code 4124804
_olex2_refinement_description
;
1. Fixed Uiso
 At 1.2 times of:
  All O(H) groups
2. Restrained distances
 H-O
 0.85 with sigma of 0.02
 H1-O1
 0.85 with sigma of 0.02
 H-H1
 2.2 with sigma of 0.02
3. Uiso/Uaniso restraints and constraints
Uanis(Gd2) \\sim Ueq: with sigma of 0.0005 and sigma for terminal atoms of
0.0005
Uanis(O) \\sim Ueq, Uanis(O0AA) \\sim Ueq, Uanis(C) \\sim Ueq: with sigma of
0.0005 and sigma for terminal atoms of 0.0005
Uanis(O) \\sim Ueq: with sigma of 0.05 and sigma for terminal atoms of 0.05
4. Others
 Fixed Sof: O1(0.165) H1(0.165)
5.a Riding coordinates:
 O(H), O1(H1)
;
_olex2_submission_special_instructions 'No special instructions were received'

loop_
_space_group_symop_id
_space_group_symop_operation_xyz
1 'x, y, z'
2 '-y, x, z'
3 '-x, -y, z'
4 'y, -x, z'
5 'x, -z, y'
6 'x, -y, -z'
7 'x, z, -y'
8 'z, y, -x'
9 '-x, y, -z'
10 '-z, y, x'
11 'z, x, y'
12 'y, z, x'
13 '-y, -z, x'
14 'z, -x, -y'
15 '-y, z, -x'
16 '-z, -x, y'
17 '-z, x, -y'
18 'y, -z, -x'
19 'y, x, -z'
20 '-y, -x, -z'
21 '-x, z, y'
22 '-x, -z, -y'
23 'z, -y, x'
24 '-z, -y, -x'
25 'x+1/2, y+1/2, z+1/2'
26 '-y+1/2, x+1/2, z+1/2'
27 '-x+1/2, -y+1/2, z+1/2'
28 'y+1/2, -x+1/2, z+1/2'
29 'x+1/2, -z+1/2, y+1/2'
30 'x+1/2, -y+1/2, -z+1/2'
31 'x+1/2, z+1/2, -y+1/2'
32 'z+1/2, y+1/2, -x+1/2'
33 '-x+1/2, y+1/2, -z+1/2'
34 '-z+1/2, y+1/2, x+1/2'
35 'z+1/2, x+1/2, y+1/2'
36 'y+1/2, z+1/2, x+1/2'
37 '-y+1/2, -z+1/2, x+1/2'
38 'z+1/2, -x+1/2, -y+1/2'
39 '-y+1/2, z+1/2, -x+1/2'
40 '-z+1/2, -x+1/2, y+1/2'
41 '-z+1/2, x+1/2, -y+1/2'
42 'y+1/2, -z+1/2, -x+1/2'
43 'y+1/2, x+1/2, -z+1/2'
44 '-y+1/2, -x+1/2, -z+1/2'
45 '-x+1/2, z+1/2, y+1/2'
46 '-x+1/2, -z+1/2, -y+1/2'
47 'z+1/2, -y+1/2, x+1/2'
48 '-z+1/2, -y+1/2, -x+1/2'

loop_
_atom_site_label
_atom_site_type_symbol
_atom_site_fract_x
_atom_site_fract_y
_atom_site_fract_z
_atom_site_U_iso_or_equiv
_atom_site_adp_type
_atom_site_occupancy
_atom_site_calc_flag
_atom_site_site_symmetry_order
_atom_site_refinement_flags_posn
_atom_site_refinement_flags_adp
_atom_site_refinement_flags_occupancy
Gd2 Gd -0.5000 -0.15533(5) -0.15533(5) 0.0181(4) Uani 1 d 2 S TU P
O O -0.6061(7) -0.1666(7) 0.004(2) 0.022(2) Uani 1 d 1 D U .
H H -0.5839 -0.1124 0.0395 0.6(7) Uiso 1 d 1 DR . .
C C -0.7500 -0.2500 -0.2500 0.0088(10) Uani 1 d 6 S TU P
O0AA O -0.6770(9) -0.1770(9) -0.2500 0.0148(16) Uani 1 d 2 S TU P
O1 O -0.779(2) 0.0000 0.0000 0.058(11) Uani 0.66 d 4 DS T P
H1 H -0.7117 0.0000 0.0000 0.070 Uiso 0.66 d 4 DRS T P

loop_
_atom_site_aniso_label
_atom_site_aniso_U_11
_atom_site_aniso_U_22
_atom_site_aniso_U_33
_atom_site_aniso_U_23
_atom_site_aniso_U_13
_atom_site_aniso_U_12
Gd2 0.0196(5) 0.0173(4) 0.0173(4) 0.0007(3) 0.0001(7) -0.0001(7)
O 0.022(2) 0.022(2) 0.022(2) -0.0001(10) 0.0000(10) 0.0007(10)
C 0.0088(10) 0.0088(10) 0.0088(10) -0.0001(6) 0.0001(6) 0.0001(6)
O0AA 0.0148(15) 0.0148(15) 0.0148(19) -0.0001(7) 0.0001(7) 0.0000(10)
O1 0.05(2) 0.064(17) 0.064(17) 0.000 0.000 0.000

loop_
_atom_type_symbol
_atom_type_description
_atom_type_scat_dispersion_real
_atom_type_scat_dispersion_imag
_atom_type_scat_source
C C 0.0033 0.0016 'International Tables Vol C Tables 4.2.6.8 and 6.1.1.4'
H H 0.0000 0.0000 'International Tables Vol C Tables 4.2.6.8 and 6.1.1.4'
Gd Gd -0.1653 3.9035 'International Tables Vol C Tables 4.2.6.8 and 6.1.1.4'
O O 0.0106 0.0060 'International Tables Vol C Tables 4.2.6.8 and 6.1.1.4'

loop_
_geom_angle_atom_site_label_1
_geom_angle_atom_site_label_2
_geom_angle_atom_site_label_3
_geom_angle
_geom_angle_site_symmetry_1
_geom_angle_site_symmetry_3
Gd2 Gd2 Gd2 114.36(2) 42_444 38_444
Gd2 Gd2 Gd2 64.77(3) 38_444 41_454
Gd2 Gd2 Gd2 170.48(4) 42_444 41_454
Gd2 Gd2 Gd2 64.77(3) 42_444 37_445
Gd2 Gd2 Gd2 114.36(2) 41_454 37_445
Gd2 Gd2 Gd2 170.48(4) 38_444 37_445
O Gd2 Gd2 38.5(6) 41_454 38_444
O Gd2 Gd2 150.8(2) 5 37_445
O Gd2 Gd2 80.2(4) 9_455 42_444
O Gd2 Gd2 38.4(3) 5 38_444
O Gd2 Gd2 38.8(3) . 42_444
O Gd2 Gd2 150.8(2) 9_455 38_444
O Gd2 Gd2 134.5(6) 41_454 37_445
O Gd2 Gd2 79.3(3) 21_455 38_444
O Gd2 Gd2 106.1(4) 21_455 37_445
O Gd2 Gd2 106.1(4) . 38_444
O Gd2 Gd2 150.5(3) . 41_454
O Gd2 Gd2 132.8(6) 41_454 42_444
O Gd2 Gd2 150.5(3) 21_455 42_444
O Gd2 Gd2 40.5(7) 41_454 41_454
O Gd2 Gd2 38.5(6) 47_445 37_445
O Gd2 Gd2 40.5(7) 47_445 42_444
O Gd2 Gd2 38.4(3) 9_455 37_445
O Gd2 Gd2 105.1(4) 5 42_444
O Gd2 Gd2 79.3(3) . 37_445
O Gd2 Gd2 105.1(4) 9_455 41_454
O Gd2 Gd2 38.8(3) 21_455 41_454
O Gd2 Gd2 132.8(6) 47_445 41_454
O Gd2 Gd2 80.2(4) 5 41_454
O Gd2 Gd2 134.5(6) 47_445 38_444
O Gd2 O 144.7(4) 47_445 5
O Gd2 O 143.6(4) 41_454 .
O Gd2 O 120.9(4) 41_454 47_445
O Gd2 O 144.7(4) 41_454 9_455
O Gd2 O 77.4(4) 5 .
O Gd2 O 73.3(5) 47_445 9_455
O Gd2 O 77.4(4) 9_455 21_455
O Gd2 O 115.3(6) 5 9_455
O Gd2 O 74.5(5) 47_445 .
O Gd2 O 74.5(5) 41_454 21_455
O Gd2 O 68.6(4) 9_455 .
O Gd2 O 143.6(4) 47_445 21_455
O Gd2 O 73.3(5) 41_454 5
O Gd2 O 68.6(4) 5 21_455
O Gd2 O 113.9(6) 21_455 .
O Gd2 O0AA 63.8(8) 41_454 .
O Gd2 O0AA 63.7(5) 9_455 37_445
O Gd2 O0AA 63.8(8) 47_445 37_445
O Gd2 O0AA 92.3(7) 47_445 .
O Gd2 O0AA 123.2(4) . 37_445
O Gd2 O0AA 63.7(5) 5 .
O Gd2 O0AA 151.5(5) 5 37_445
O Gd2 O0AA 151.5(5) 9_455 .
O Gd2 O0AA 84.1(5) 21_455 37_445
O Gd2 O0AA 123.2(4) 21_455 .
O Gd2 O0AA 92.3(7) 41_454 37_445
O Gd2 O0AA 84.1(5) . .
O0AA Gd2 Gd2 130.6(2) 37_445 38_444
O0AA Gd2 Gd2 44.1(2) 37_445 37_445
O0AA Gd2 Gd2 102.8(2) 37_445 42_444
O0AA Gd2 Gd2 44.1(2) . 38_444
O0AA Gd2 Gd2 102.8(2) . 41_454
O0AA Gd2 Gd2 73.2(2) . 42_444
O0AA Gd2 Gd2 130.6(2) . 37_445
O0AA Gd2 Gd2 73.2(2) 37_445 41_454
O0AA Gd2 O0AA 131.91(17) . 37_445
Gd2 O Gd2 103.1(8) 42_444 7
Gd2 O Gd2 100.8(8) 42_444 .
Gd2 O Gd2 111.0(4) 7 .
O0AA C O0AA 120.000(1) 15_454 16_445
O0AA C O0AA 120.000(1) . 16_445
O0AA C O0AA 120.000(1) 15_454 .
Gd2 O0AA Gd2 91.8(5) . 38_444
C O0AA Gd2 134.1(2) . .
C O0AA Gd2 134.1(2) . 38_444

loop_
_geom_bond_atom_site_label_1
_geom_bond_atom_site_label_2
_geom_bond_distance
_geom_bond_site_symmetry_2
Gd2 Gd2 3.6717(2) 42_444
Gd2 Gd2 3.6717(2) 37_445
Gd2 Gd2 3.6717(2) 41_454
Gd2 Gd2 3.6717(2) 38_444
Gd2 O 2.340(9) 47_445
Gd2 O 2.340(9) 41_454
Gd2 O 2.35(3) 5
Gd2 O 2.35(3) 9_455
Gd2 O 2.43(3) 21_455
Gd2 O 2.43(3) .
Gd2 O0AA 2.556(11) 37_445
Gd2 O0AA 2.556(11) .
O Gd2 2.35(3) 7
O Gd2 2.340(9) 42_444
C O0AA 1.308(15) 15_454
C O0AA 1.308(15) 16_445
C O0AA 1.308(15) .
O0AA Gd2 2.556(11) 38_444
